data_8100736
loop_
_publ_author_name
'Nuss, J\"urgen'
'H\"onle, Wolfgang'
'von Schnering, Hans Georg'

_publ_section_title
;
Crystal structure of hexapotassium niobium triarsenide oxide, K~6~
[NbAs~3~O]
;
_journal_issue 3
_journal_name_full 'Zeitschrift f\"ur Kristallographie - New Crystal Structures'
_journal_page_first 314
_journal_page_last 314
_journal_volume 217
_journal_year 2002
_chemical_formula_moiety 'K6 Nb As3 O'
_chemical_formula_structural 'K6 [NbAs3 O]'
_chemical_formula_sum 'As3 K6 Nb O'
_chemical_formula_weight 568.27
_space_group_IT_number 198
_symmetry_cell_setting cubic
_symmetry_space_group_name_Hall 'P 2ac 2ab 3'
_symmetry_space_group_name_H-M 'P 21 3'
_cell_angle_alpha 90.00
_cell_angle_beta 90.00
_cell_angle_gamma 90.00
_cell_formula_units_Z 4
_cell_length_a 11.0409(5)
_cell_length_b 11.0409(5)
_cell_length_c 11.0409(5)
_cell_measurement_temperature 293(2)
_cell_volume 1345.90(11)
_diffrn_ambient_temperature 293(2)
_exptl_crystal_density_diffrn 2.804
_cod_depositor_comments
;
 Removing the _chemical_melting_point data item since it contained the
 _chemical_formula_sum data item value and not the melting temperature.

 Antanas Vaitkus,
 2017-09-27
;
_cod_database_code 8100736

loop_
_symmetry_equiv_pos_as_xyz
'x, y, z'
'-x+1/2, -y, z+1/2'
'-x, y+1/2, -z+1/2'
'x+1/2, -y+1/2, -z'
'z, x, y'
'z+1/2, -x+1/2, -y'
'-z+1/2, -x, y+1/2'
'-z, x+1/2, -y+1/2'
'y, z, x'
'-y, z+1/2, -x+1/2'
'y+1/2, -z+1/2, -x'
'-y+1/2, -z, x+1/2'

loop_
_atom_site_label
_atom_site_type_symbol
_atom_site_fract_x
_atom_site_fract_y
_atom_site_fract_z
_atom_site_U_iso_or_equiv
_atom_site_adp_type
_atom_site_occupancy
_atom_site_symmetry_multiplicity
_atom_site_Wyckoff_symbol
_atom_site_calc_flag
_atom_site_refinement_flags
_atom_site_disorder_assembly
_atom_site_disorder_group
Nb Nb 0.43019(4) 0.43019(4) 0.43019(4) 0.02321(19) Uani 1 4 a d S . .
As As 0.30574(5) 0.61373(5) 0.48073(5) 0.03079(18) Uani 1 12 b d . . .
K1 K 0.18217(17) 0.18217(17) 0.18217(17) 0.0480(6) Uani 1 4 a d S . .
K2 K 0.65111(15) 0.65111(15) 0.65111(15) 0.0444(5) Uani 1 4 a d S . .
K3 K 0.86249(17) 0.86249(17) 0.86249(17) 0.0538(6) Uani 1 4 a d S . .
K4 K 0.53713(12) 0.78486(12) 0.36543(12) 0.0371(3) Uani 1 12 b d . . .
O1 O 0.3345(3) 0.3345(3) 0.3345(3) 0.0308(12) Uani 1 4 a d S . .

loop_
_atom_site_aniso_label
_atom_site_aniso_U_11
_atom_site_aniso_U_22
_atom_site_aniso_U_33
_atom_site_aniso_U_23
_atom_site_aniso_U_13
_atom_site_aniso_U_12
Nb 0.02321(19) 0.02321(19) 0.02321(19) 0.00006(13) 0.00006(13) 0.00006(13)
As 0.0340(3) 0.0273(3) 0.0311(3) -0.00243(18) 0.00174(19) 0.00500(18)
K1 0.0480(6) 0.0480(6) 0.0480(6) 0.0147(7) 0.0147(7) 0.0147(7)
K2 0.0444(5) 0.0444(5) 0.0444(5) 0.0048(5) 0.0048(5) 0.0048(5)
K3 0.0538(6) 0.0538(6) 0.0538(6) 0.0018(7) 0.0018(7) 0.0018(7)
K4 0.0374(6) 0.0395(6) 0.0343(6) 0.0059(5) 0.0005(4) 0.0002(4)
O1 0.0308(12) 0.0308(12) 0.0308(12) -0.0007(13) -0.0007(13) -0.0007(13)

loop_
_geom_bond_atom_site_label_1
_geom_bond_atom_site_label_2
_geom_bond_distance
_geom_bond_site_symmetry_2
_geom_bond_publ_flag
Nb O1 1.829(7) . ?
Nb As 2.5111(6) 9 ?
Nb As 2.5111(6) 5 ?
Nb As 2.5111(6) . ?
Nb K4 3.6549(14) 11_456 ?
Nb K4 3.6549(14) 7_564 ?
Nb K4 3.6549(14) 3_645 ?
Nb K3 4.0300(3) 2_664 ?
Nb K3 4.0300(3) 4_466 ?
Nb K3 4.0300(3) 3_646 ?
Nb K4 4.1520(14) 9 ?
Nb K4 4.1520(14) 5 ?
As K1 3.1690(6) 2_565 ?
As K4 3.3201(13) 7_564 ?
As K4 3.4230(15) . ?
As K2 3.4314(15) 4_466 ?
As K4 3.5249(15) 5 ?
As K4 3.5964(14) 4_466 ?
As K3 3.7604(15) 3_646 ?
As K3 3.850(2) 4_466 ?
K1 O1 2.914(7) . ?
K1 As 3.1690(6) 2_564 ?
K1 As 3.1690(6) 10_645 ?
K1 As 3.1690(6) 6_456 ?
K1 K4 3.342(2) 7_564 ?
K1 K4 3.342(2) 11_456 ?
K1 K4 3.342(2) 3_645 ?
K1 K2 4.1288(12) 3_645 ?
K1 K2 4.1288(12) 4_456 ?
K1 K2 4.1288(12) 2_564 ?
K1 K4 4.269(3) 6_456 ?
K1 K4 4.269(3) 10_645 ?
K2 As 3.4314(15) 4_566 ?
K2 As 3.4314(15) 12_665 ?
K2 As 3.4314(15) 8_656 ?
K2 K4 3.7031(18) . ?
K2 K4 3.7031(18) 5 ?
K2 K4 3.7031(18) 9 ?
K2 K3 4.042(4) . ?
K2 K1 4.1288(12) 3_655 ?
K2 K1 4.1288(12) 4_556 ?
K2 K1 4.1288(12) 2_565 ?
K2 K4 4.324(2) 12_665 ?
K2 K4 4.324(2) 8_656 ?
K3 K4 3.5633(18) 12_665 ?
K3 K4 3.5633(18) 8_656 ?
K3 K4 3.5633(18) 4_566 ?
K3 As 3.7604(15) 3_656 ?
K3 As 3.7604(15) 11_566 ?
K3 As 3.7604(15) 7_665 ?
K3 As 3.850(2) 12_665 ?
K3 As 3.850(2) 8_656 ?
K3 As 3.850(2) 4_566 ?
K3 Nb 4.0300(3) 2_665 ?
K3 Nb 4.0300(3) 3_656 ?
K3 Nb 4.0300(3) 4_566 ?
K4 O1 2.680(2) 3_655 ?
K4 As 3.3201(13) 10_655 ?
K4 K1 3.342(2) 3_655 ?
K4 As 3.5249(15) 9 ?
K4 K3 3.5633(18) 4_466 ?
K4 As 3.5964(14) 4_566 ?
K4 Nb 3.6549(14) 3_655 ?
K4 K3 4.048(3) 2_674 ?
K4 K1 4.269(3) 2_565 ?
O1 K4 2.680(2) 11_456 ?
O1 K4 2.680(2) 7_564 ?
O1 K4 2.680(2) 3_645 ?
